data_7232430
loop_
_publ_author_name
'Gorla, Lingaraju'
'Mart\'i-Centelles, Vicente'
'Altava, Bel\'en'
'Burguete, M. Isabel'
'Luis, Santiago V.'

_publ_section_title
;
 The role of the side chain in the conformational and self-assembly
 patterns of C2-symmetric Val and Phe pseudopeptidic derivatives
;
_journal_issue 14
_journal_name_full CrystEngComm
_journal_page_first 2398
_journal_paper_doi 10.1039/C8CE02088D
_journal_volume 21
_journal_year 2019
_chemical_absolute_configuration syn
_chemical_formula_moiety 'C22 H31 N5 O2'
_chemical_formula_sum 'C22 H31 N5 O2'
_chemical_formula_weight 397.52
_space_group_crystal_system orthorhombic
_space_group_IT_number 18
_space_group_name_Hall 'P 2bc 2'
_space_group_name_H-M_alt 'P 2 21 21'
_symmetry_space_group_name_Hall 'P 2bc 2'
_symmetry_space_group_name_H-M 'P 2 21 21'
_atom_sites_solution_hydrogens mixed
_audit_creation_date 2015-11-20
_audit_creation_method
;
Olex2 1.2
(compiled 2015.01.26 svn.r3150 for OlexSys, GUI svn.r4998)
;
_audit_update_record
;
2018-11-21 deposited with the CCDC.    2019-02-21 downloaded from the CCDC.
;
_cell_angle_alpha 90
_cell_angle_beta 90
_cell_angle_gamma 90
_cell_formula_units_Z 4
_cell_length_a 5.01883(14)
_cell_length_b 16.5007(5)
_cell_length_c 25.5451(7)
_cell_measurement_reflns_used 3060
_cell_measurement_temperature 293(2)
_cell_measurement_theta_max 70.3420
_cell_measurement_theta_min 4.3550
_cell_volume 2115.50(10)
_computing_cell_refinement
;
CrysAlisPro, Agilent Technologies,
Version 1.171.37.31 (release 14-01-2014 CrysAlis171 .NET)
(compiled Jan 14 2014,18:38:05)
;
_computing_data_collection
;
CrysAlisPro, Agilent Technologies,
Version 1.171.37.31 (release 14-01-2014 CrysAlis171 .NET)
(compiled Jan 14 2014,18:38:05)
;
_computing_data_reduction
;
CrysAlisPro, Agilent Technologies,
Version 1.171.37.31 (release 14-01-2014 CrysAlis171 .NET)
(compiled Jan 14 2014,18:38:05)
;
_computing_molecular_graphics 'Olex2 (Dolomanov et al., 2009)'
_computing_publication_material 'Olex2 (Dolomanov et al., 2009)'
_computing_structure_refinement 'ShelXL (Sheldrick, 2008)'
_diffrn_ambient_temperature 293(2)
_diffrn_detector 'CCD plate'
_diffrn_detector_area_resol_mean 10.4051
_diffrn_detector_type Atlas
_diffrn_measured_fraction_theta_full 0.993
_diffrn_measured_fraction_theta_max 0.972
_diffrn_measurement_details
;
#__ type_ start__ end____ width___ exp.time_
  1 omega  -49.00   34.00   1.0000   10.0000
omega____ theta____ kappa____ phi______ frames
    -      -40.0680   38.0000 -120.0000 83

#__ type_ start__ end____ width___ exp.time_
  2 omega  -14.00   51.00   1.0000   10.0000
omega____ theta____ kappa____ phi______ frames
    -       40.0680  -57.0000   60.0000 65

#__ type_ start__ end____ width___ exp.time_
  3 omega   91.00  117.00   1.0000   10.0000
omega____ theta____ kappa____ phi______ frames
    -       40.0680  178.0000  -60.0000 26

#__ type_ start__ end____ width___ exp.time_
  4 omega  134.00  175.00   1.0000  175.0000
omega____ theta____ kappa____ phi______ frames
    -      101.3070  125.0000  120.0000 41

#__ type_ start__ end____ width___ exp.time_
  5 omega   27.00   56.00   1.0000  175.0000
omega____ theta____ kappa____ phi______ frames
    -      101.3070  -45.0000  -60.0000 29

#__ type_ start__ end____ width___ exp.time_
  6 omega   24.00   89.00   1.0000  175.0000
omega____ theta____ kappa____ phi______ frames
    -      101.3070  -30.0000   60.0000 65

#__ type_ start__ end____ width___ exp.time_
  7 omega   39.00   89.00   1.0000  175.0000
omega____ theta____ kappa____ phi______ frames
    -      101.3070  -45.0000    0.0000 50

#__ type_ start__ end____ width___ exp.time_
  8 omega   30.00   91.00   1.0000  175.0000
omega____ theta____ kappa____ phi______ frames
    -      101.3070  -94.0000  -90.0000 61

#__ type_ start__ end____ width___ exp.time_
  9 omega   43.00   87.00   1.0000  175.0000
omega____ theta____ kappa____ phi______ frames
    -      101.3070  -30.0000  -60.0000 44

#__ type_ start__ end____ width___ exp.time_
 10 omega   46.00   86.00   1.0000  175.0000
omega____ theta____ kappa____ phi______ frames
    -      101.3070  -30.0000 -150.0000 40

#__ type_ start__ end____ width___ exp.time_
 11 omega  103.00  130.00   1.0000  175.0000
omega____ theta____ kappa____ phi______ frames
    -      101.3070  125.0000  120.0000 27
;
_diffrn_measurement_device 'four-circle diffractometer'
_diffrn_measurement_device_type 'SuperNova, Dual, Cu at zero, Atlas'
_diffrn_measurement_method '\w scans'
_diffrn_orient_matrix_UB_11 0.0139950000
_diffrn_orient_matrix_UB_12 -0.0388392000
_diffrn_orient_matrix_UB_13 0.0547532000
_diffrn_orient_matrix_UB_21 0.0795742000
_diffrn_orient_matrix_UB_22 0.0824050000
_diffrn_orient_matrix_UB_23 0.0236093000
_diffrn_orient_matrix_UB_31 -0.2962679000
_diffrn_orient_matrix_UB_32 0.0203501000
_diffrn_orient_matrix_UB_33 0.0089492000
_diffrn_radiation_monochromator mirror
_diffrn_radiation_probe x-ray
_diffrn_radiation_type CuK\a
_diffrn_radiation_wavelength 1.54184
_diffrn_reflns_av_R_equivalents 0.0379
_diffrn_reflns_av_unetI/netI 0.0488
_diffrn_reflns_Laue_measured_fraction_full 0.993
_diffrn_reflns_Laue_measured_fraction_max 0.972
_diffrn_reflns_limit_h_max 1
_diffrn_reflns_limit_h_min -6
_diffrn_reflns_limit_k_max 20
_diffrn_reflns_limit_k_min -18
_diffrn_reflns_limit_l_max 30
_diffrn_reflns_limit_l_min -21
_diffrn_reflns_number 6701
_diffrn_reflns_point_group_measured_fraction_full 0.986
_diffrn_reflns_point_group_measured_fraction_max 0.953
_diffrn_reflns_theta_full 67.684
_diffrn_reflns_theta_max 70.497
_diffrn_reflns_theta_min 3.460
_diffrn_source 'sealed X-ray tube'
_diffrn_source_type 'SuperNova (Cu) X-ray Source'
_exptl_absorpt_coefficient_mu 0.656
_exptl_absorpt_correction_T_max 1.00000
_exptl_absorpt_correction_T_min 0.63627
_exptl_absorpt_correction_type multi-scan
_exptl_absorpt_process_details
;
CrysAlisPro, Agilent Technologies,
Version 1.171.37.31 (release 14-01-2014 CrysAlis171 .NET)
(compiled Jan 14 2014,18:38:05)
Empirical absorption correction using spherical harmonics,
 implemented in SCALE3 ABSPACK scaling algorithm.
Empirical absorption correction using spherical harmonics,
 implemented in SCALE3 ABSPACK scaling algorithm.
;
_exptl_crystal_density_diffrn 1.248
_exptl_crystal_F_000 856
_exptl_crystal_size_max 0.6174
_exptl_crystal_size_mid 0.0395
_exptl_crystal_size_min 0.0248
_refine_diff_density_max 0.156
_refine_diff_density_min -0.150
_refine_diff_density_rms 0.036
_refine_ls_abs_structure_details
;
 Flack x determined using 1314 quotients [(I+)-(I-)]/[(I+)+(I-)]
 (Parsons, Flack and Wagner, Acta Cryst. B69 (2013) 249-259).
;
_refine_ls_abs_structure_Flack -0.13(19)
_refine_ls_extinction_method none
_refine_ls_goodness_of_fit_ref 1.036
_refine_ls_hydrogen_treatment mixed
_refine_ls_matrix_type full
_refine_ls_number_parameters 290
_refine_ls_number_reflns 3869
_refine_ls_number_restraints 7
_refine_ls_restrained_S_all 1.038
_refine_ls_R_factor_all 0.0451
_refine_ls_R_factor_gt 0.0404
_refine_ls_shift/su_max 0.000
_refine_ls_shift/su_mean 0.000
_refine_ls_structure_factor_coef Fsqd
_refine_ls_weighting_details 'w=1/[\s^2^(Fo^2^)+(0.0547P)^2^+0.3338P] where P=(Fo^2^+2Fc^2^)/3'
_refine_ls_weighting_scheme calc
_refine_ls_wR_factor_gt 0.1084
_refine_ls_wR_factor_ref 0.1119
_reflns_Friedel_coverage 0.666
_reflns_Friedel_fraction_full 0.974
_reflns_Friedel_fraction_max 0.926
_reflns_number_gt 3560
_reflns_number_total 3869
_reflns_threshold_expression 'I > 2\s(I)'
_cod_data_source_file c8ce02088d2.cif
_cod_data_source_block str1763
_cod_depositor_comments 'Adding full bibliography for 7232425--7232430.cif.'
_cod_original_cell_volume 2115.49(10)
_cod_database_code 7232430
_chemical_oxdiff_formula 'C22 H31 N5 O2'
_shelx_space_group_comment
;
The symmetry employed for this shelxl refinement is uniquely defined
by the following loop, which should always be used as a source of
symmetry information in preference to the above space-group names.
They are only intended as comments.
;
_reflns_odcompleteness_completeness 99.73
_reflns_odcompleteness_iscentric 1
_reflns_odcompleteness_theta 66.49
_olex2_refinement_description
;
1. Fixed Uiso
 At 1.2 times of:
  All C(H) groups, All C(H,H) groups
2. Restrained distances
 N2-H2 = N4-H4 = N1-H1A = N1-H1B = N5-H5B = N5-H5A
 0.97 with sigma of 0.02
 N3-H3
 0.97 with sigma of 0.02
3.a Ternary CH refined with riding coordinates:
 C6(H6), C15(H15)
3.b Secondary CH2 refined with riding coordinates:
 C3(H3A,H3B), C1(H1C,H1D), C2(H2A,H2B), C4(H4A,H4B), C7(H7A,H7B), C16(H16A,H16B)
3.c Aromatic/amide H refined with riding coordinates:
 C20(H20), C18(H18), C19(H19), C21(H21), C22(H22), C9(H9), C13(H13), C11(H11),
 C10(H10), C12(H12)
;
_shelx_shelxl_version_number 2014/7
_olex2_submission_special_instructions 'No special instructions were received'

loop_
_space_group_symop_operation_xyz
'x, y, z'
'-x, -y+1/2, z+1/2'
'x, -y, -z'
'-x, y+1/2, -z+1/2'

loop_
_atom_site_label
_atom_site_type_symbol
_atom_site_fract_x
_atom_site_fract_y
_atom_site_fract_z
_atom_site_U_iso_or_equiv
_atom_site_adp_type
_atom_site_occupancy
_atom_site_site_symmetry_order
_atom_site_calc_flag
_atom_site_refinement_flags_posn
O1 O -0.8274(3) -0.15295(13) -0.63763(7) 0.0385(4) Uani 1 1 d .
O2 O 0.2939(4) -0.28314(13) -0.90498(9) 0.0437(5) Uani 1 1 d .
N4 N -0.1427(4) -0.25232(13) -0.89774(8) 0.0311(4) Uani 1 1 d D
N2 N -0.3967(4) -0.15927(14) -0.66171(8) 0.0311(4) Uani 1 1 d D
N3 N -0.2776(5) -0.15448(16) -0.80557(8) 0.0381(5) Uani 1 1 d D
C14 C 0.0586(5) -0.30482(15) -0.90212(9) 0.0303(5) Uani 1 1 d .
C5 C -0.5900(5) -0.15532(15) -0.62587(9) 0.0282(5) Uani 1 1 d .
C17 C 0.0081(5) -0.41556(15) -0.80488(10) 0.0349(5) Uani 1 1 d .
N1 N -0.5721(6) -0.07398(15) -0.54476(10) 0.0468(6) Uani 1 1 d D
C3 C -0.0524(6) -0.13604(15) -0.83919(10) 0.0353(5) Uani 1 1 d .
H3A H 0.1061 -0.1622 -0.8256 0.042 Uiso 1 1 calc R
H3B H -0.0216 -0.0780 -0.8393 0.042 Uiso 1 1 calc R
N5 N 0.0778(6) -0.43255(15) -0.95272(9) 0.0465(6) Uani 1 1 d D
C1 C -0.4526(5) -0.16687(17) -0.71758(9) 0.0336(5) Uani 1 1 d .
H1C H -0.6158 -0.1380 -0.7257 0.040 Uiso 1 1 calc R
H1D H -0.4800 -0.2236 -0.7261 0.040 Uiso 1 1 calc R
C6 C -0.5036(5) -0.15136(16) -0.56858(9) 0.0337(5) Uani 1 1 d .
H6 H -0.3102 -0.1588 -0.5667 0.040 Uiso 1 1 calc R
C15 C -0.0118(5) -0.39455(15) -0.90416(10) 0.0331(5) Uani 1 1 d .
H15 H -0.2058 -0.4001 -0.9017 0.040 Uiso 1 1 calc R
C2 C -0.2292(5) -0.13373(16) -0.75086(10) 0.0345(6) Uani 1 1 d .
H2A H -0.2197 -0.0753 -0.7470 0.041 Uiso 1 1 calc R
H2B H -0.0607 -0.1566 -0.7396 0.041 Uiso 1 1 calc R
C8 C -0.5678(6) -0.30360(17) -0.55327(11) 0.0423(6) Uani 1 1 d .
C20 C -0.1855(7) -0.37584(18) -0.70568(12) 0.0446(6) Uani 1 1 d .
H20 H -0.2487 -0.3632 -0.6724 0.054 Uiso 1 1 calc R
C4 C -0.1027(6) -0.16485(16) -0.89478(10) 0.0367(6) Uani 1 1 d .
H4A H -0.2592 -0.1377 -0.9085 0.044 Uiso 1 1 calc R
H4B H 0.0479 -0.1500 -0.9166 0.044 Uiso 1 1 calc R
C7 C -0.6398(6) -0.21892(18) -0.53715(10) 0.0416(6) Uani 1 1 d .
H7A H -0.5947 -0.2121 -0.5005 0.050 Uiso 1 1 calc R
H7B H -0.8312 -0.2125 -0.5404 0.050 Uiso 1 1 calc R
C16 C 0.1150(6) -0.43910(17) -0.85785(11) 0.0395(6) Uani 1 1 d .
H16A H 0.0887 -0.4969 -0.8626 0.047 Uiso 1 1 calc R
H16B H 0.3054 -0.4290 -0.8583 0.047 Uiso 1 1 calc R
C18 C -0.2025(6) -0.45754(17) -0.78321(12) 0.0422(6) Uani 1 1 d .
H18 H -0.2809 -0.4994 -0.8021 0.051 Uiso 1 1 calc R
C19 C -0.2992(7) -0.4385(2) -0.73406(12) 0.0476(7) Uani 1 1 d .
H19 H -0.4405 -0.4678 -0.7200 0.057 Uiso 1 1 calc R
C21 C 0.0213(7) -0.33259(19) -0.72712(12) 0.0471(7) Uani 1 1 d .
H21 H 0.0968 -0.2899 -0.7085 0.057 Uiso 1 1 calc R
C22 C 0.1184(6) -0.35218(18) -0.77644(11) 0.0422(6) Uani 1 1 d .
H22 H 0.2587 -0.3226 -0.7906 0.051 Uiso 1 1 calc R
C9 C -0.7126(7) -0.3448(2) -0.59084(13) 0.0512(7) Uani 1 1 d .
H9 H -0.8560 -0.3194 -0.6070 0.061 Uiso 1 1 calc R
C13 C -0.3520(8) -0.3422(3) -0.53063(16) 0.0662(10) Uani 1 1 d .
H13 H -0.2518 -0.3155 -0.5053 0.079 Uiso 1 1 calc R
C11 C -0.4367(12) -0.4613(2) -0.5821(2) 0.0923(18) Uani 1 1 d .
H11 H -0.3946 -0.5144 -0.5911 0.111 Uiso 1 1 calc R
C10 C -0.6475(10) -0.4234(2) -0.60476(19) 0.0744(12) Uani 1 1 d .
H10 H -0.7486 -0.4504 -0.6298 0.089 Uiso 1 1 calc R
C12 C -0.2846(10) -0.4198(3) -0.5453(3) 0.0938(19) Uani 1 1 d .
H12 H -0.1363 -0.4447 -0.5305 0.113 Uiso 1 1 calc R
H2 H -0.225(5) -0.161(2) -0.6506(14) 0.045(9) Uiso 1 1 d D
H4 H -0.312(5) -0.273(2) -0.8990(15) 0.048(9) Uiso 1 1 d D
H5A H -0.031(8) -0.415(3) -0.9808(14) 0.070(12) Uiso 1 1 d D
H1A H -0.739(6) -0.055(2) -0.5588(16) 0.059(11) Uiso 1 1 d D
H5B H 0.253(6) -0.412(3) -0.9621(18) 0.075(14) Uiso 1 1 d D
H1B H -0.444(7) -0.034(2) -0.5531(18) 0.074(13) Uiso 1 1 d D
H3 H -0.306(8) -0.2118(15) -0.8096(16) 0.058(10) Uiso 1 1 d D

loop_
_atom_site_aniso_label
_atom_site_aniso_U_11
_atom_site_aniso_U_22
_atom_site_aniso_U_33
_atom_site_aniso_U_23
_atom_site_aniso_U_13
_atom_site_aniso_U_12
O1 0.0196(9) 0.0591(11) 0.0368(9) 0.0017(8) -0.0010(7) -0.0016(8)
O2 0.0222(9) 0.0503(11) 0.0585(12) -0.0014(9) 0.0034(8) -0.0023(8)
N4 0.0236(11) 0.0378(11) 0.0319(10) -0.0036(8) -0.0001(8) 0.0026(8)
N2 0.0175(9) 0.0467(11) 0.0292(9) -0.0048(9) -0.0008(7) 0.0000(8)
N3 0.0304(11) 0.0539(13) 0.0301(10) -0.0099(9) 0.0022(8) -0.0038(10)
C14 0.0239(12) 0.0396(12) 0.0274(11) -0.0026(9) 0.0000(9) 0.0020(10)
C5 0.0230(12) 0.0315(11) 0.0301(11) -0.0008(9) 0.0012(9) -0.0013(10)
C17 0.0351(13) 0.0343(12) 0.0354(12) 0.0044(10) -0.0033(10) 0.0051(11)
N1 0.0588(16) 0.0429(12) 0.0386(12) -0.0082(10) 0.0015(11) -0.0063(12)
C3 0.0343(13) 0.0361(12) 0.0356(12) -0.0036(10) 0.0052(11) -0.0030(10)
N5 0.0662(17) 0.0404(12) 0.0328(11) -0.0056(10) 0.0002(11) 0.0071(12)
C1 0.0240(12) 0.0482(13) 0.0287(11) -0.0080(10) -0.0012(9) -0.0039(10)
C6 0.0277(12) 0.0438(13) 0.0297(11) -0.0016(10) -0.0034(9) -0.0019(11)
C15 0.0303(12) 0.0359(12) 0.0331(12) -0.0033(9) -0.0006(10) 0.0014(10)
C2 0.0265(13) 0.0458(14) 0.0310(12) -0.0058(10) 0.0006(9) -0.0042(10)
C8 0.0448(15) 0.0441(14) 0.0381(13) 0.0127(11) 0.0056(12) -0.0032(12)
C20 0.0469(16) 0.0491(15) 0.0378(13) -0.0013(11) 0.0047(12) -0.0007(13)
C4 0.0426(14) 0.0364(12) 0.0312(11) 0.0020(10) 0.0067(10) 0.0052(11)
C7 0.0428(16) 0.0514(15) 0.0307(12) 0.0026(11) 0.0028(11) -0.0054(13)
C16 0.0413(15) 0.0406(13) 0.0367(13) -0.0007(11) 0.0003(11) 0.0100(12)
C18 0.0440(15) 0.0363(13) 0.0464(15) -0.0015(11) -0.0022(13) -0.0053(11)
C19 0.0445(15) 0.0505(16) 0.0477(15) 0.0023(12) 0.0065(13) -0.0084(14)
C21 0.0549(18) 0.0469(15) 0.0396(14) -0.0030(12) -0.0022(13) -0.0121(14)
C22 0.0436(16) 0.0473(14) 0.0356(13) 0.0016(11) -0.0007(11) -0.0119(12)
C9 0.0533(18) 0.0483(16) 0.0521(17) -0.0002(13) 0.0021(14) -0.0052(15)
C13 0.062(2) 0.069(2) 0.068(2) 0.0336(19) -0.0050(17) -0.0026(19)
C11 0.103(4) 0.0399(18) 0.134(4) 0.022(2) 0.062(4) 0.008(2)
C10 0.091(3) 0.0472(18) 0.085(3) -0.0065(18) 0.028(2) -0.010(2)
C12 0.071(3) 0.070(3) 0.141(5) 0.061(3) 0.024(3) 0.023(2)

loop_
_atom_type_symbol
_atom_type_description
_atom_type_scat_dispersion_real
_atom_type_scat_dispersion_imag
_atom_type_scat_source
C C 0.0181 0.0091 'International Tables Vol C Tables 4.2.6.8 and 6.1.1.4'
H H 0.0000 0.0000 'International Tables Vol C Tables 4.2.6.8 and 6.1.1.4'
N N 0.0311 0.0180 'International Tables Vol C Tables 4.2.6.8 and 6.1.1.4'
O O 0.0492 0.0322 'International Tables Vol C Tables 4.2.6.8 and 6.1.1.4'

loop_
_exptl_crystal_face_index_h
_exptl_crystal_face_index_k
_exptl_crystal_face_index_l
_exptl_crystal_face_perp_dist
_exptl_oxdiff_crystal_face_indexfrac_h
_exptl_oxdiff_crystal_face_indexfrac_k
_exptl_oxdiff_crystal_face_indexfrac_l
_exptl_oxdiff_crystal_face_x
_exptl_oxdiff_crystal_face_y
_exptl_oxdiff_crystal_face_z
0 -8 -10 0.0059 0.0090 -8.0353 -9.9775 -0.2341 -0.8970 -0.2555
0 8 10 0.0189 -0.0090 8.0353 9.9775 0.2341 0.8970 0.2555
-3 0 0 0.3086 -2.9956 0.0129 -0.0541 -0.0454 -0.2386 0.8873
3 0 0 0.3086 2.9956 -0.0129 0.0541 0.0454 0.2386 -0.8873
0 3 -16 0.0134 0.0091 2.9423 -16.0504 -0.9930 -0.1358 -0.0865
0 -3 16 0.0134 -0.0091 -2.9423 16.0504 0.9930 0.1358 0.0865

loop_
_geom_angle_atom_site_label_1
_geom_angle_atom_site_label_2
_geom_angle_atom_site_label_3
_geom_angle
C14 N4 C4 122.8(2)
C14 N4 H4 117(2)
C4 N4 H4 120(2)
C5 N2 C1 122.3(2)
C5 N2 H2 118(2)
C1 N2 H2 119(2)
C3 N3 C2 112.8(2)
C3 N3 H3 105(2)
C2 N3 H3 111(3)
O2 C14 N4 122.7(2)
O2 C14 C15 120.1(2)
N4 C14 C15 117.3(2)
O1 C5 N2 122.5(2)
O1 C5 C6 120.5(2)
N2 C5 C6 116.9(2)
C18 C17 C16 120.2(3)
C18 C17 C22 118.3(3)
C22 C17 C16 121.5(3)
C6 N1 H1A 110(3)
C6 N1 H1B 111(3)
H1A N1 H1B 106(4)
N3 C3 H3A 109.4
N3 C3 H3B 109.4
N3 C3 C4 111.0(2)
H3A C3 H3B 108.0
C4 C3 H3A 109.4
C4 C3 H3B 109.4
C15 N5 H5A 109(3)
C15 N5 H5B 109(3)
H5A N5 H5B 103(4)
N2 C1 H1C 109.2
N2 C1 H1D 109.2
N2 C1 C2 112.1(2)
H1C C1 H1D 107.9
C2 C1 H1C 109.2
C2 C1 H1D 109.2
C5 C6 H6 108.9
C5 C6 C7 110.1(2)
N1 C6 C5 111.8(2)
N1 C6 H6 108.9
N1 C6 C7 108.3(2)
C7 C6 H6 108.9
C14 C15 H15 108.6
C14 C15 C16 110.1(2)
N5 C15 C14 112.0(2)
N5 C15 H15 108.6
N5 C15 C16 108.8(2)
C16 C15 H15 108.6
N3 C2 C1 109.3(2)
N3 C2 H2A 109.8
N3 C2 H2B 109.8
C1 C2 H2A 109.8
C1 C2 H2B 109.8
H2A C2 H2B 108.3
C9 C8 C7 121.5(3)
C9 C8 C13 118.4(3)
C13 C8 C7 120.2(3)
C19 C20 H20 120.3
C21 C20 H20 120.3
C21 C20 C19 119.4(3)
N4 C4 C3 112.4(2)
N4 C4 H4A 109.1
N4 C4 H4B 109.1
C3 C4 H4A 109.1
C3 C4 H4B 109.1
H4A C4 H4B 107.9
C6 C7 H7A 108.5
C6 C7 H7B 108.5
C8 C7 C6 115.2(2)
C8 C7 H7A 108.5
C8 C7 H7B 108.5
H7A C7 H7B 107.5
C17 C16 C15 115.0(2)
C17 C16 H16A 108.5
C17 C16 H16B 108.5
C15 C16 H16A 108.5
C15 C16 H16B 108.5
H16A C16 H16B 107.5
C17 C18 H18 119.3
C17 C18 C19 121.3(3)
C19 C18 H18 119.3
C20 C19 H19 120.0
C18 C19 C20 120.0(3)
C18 C19 H19 120.0
C20 C21 H21 119.8
C20 C21 C22 120.4(3)
C22 C21 H21 119.8
C17 C22 C21 120.7(3)
C17 C22 H22 119.7
C21 C22 H22 119.7
C8 C9 H9 119.5
C10 C9 C8 121.0(4)
C10 C9 H9 119.5
C8 C13 H13 119.8
C12 C13 C8 120.5(5)
C12 C13 H13 119.8
C10 C11 H11 120.4
C10 C11 C12 119.3(4)
C12 C11 H11 120.4
C9 C10 H10 119.8
C11 C10 C9 120.4(5)
C11 C10 H10 119.8
C13 C12 C11 120.4(4)
C13 C12 H12 119.8
C11 C12 H12 119.8

loop_
_geom_bond_atom_site_label_1
_geom_bond_atom_site_label_2
_geom_bond_distance
O1 C5 1.230(3)
O2 C14 1.236(3)
N4 C14 1.335(3)
N4 C4 1.459(3)
N4 H4 0.92(2)
N2 C5 1.335(3)
N2 C1 1.460(3)
N2 H2 0.91(2)
N3 C3 1.452(3)
N3 C2 1.459(3)
N3 H3 0.96(2)
C14 C15 1.523(4)
C5 C6 1.528(3)
C17 C16 1.507(4)
C17 C18 1.380(4)
C17 C22 1.388(4)
N1 C6 1.456(4)
N1 H1A 0.97(2)
N1 H1B 0.94(2)
C3 H3A 0.9700
C3 H3B 0.9700
C3 C4 1.519(4)
N5 C15 1.461(3)
N5 H5A 0.95(2)
N5 H5B 0.97(2)
C1 H1C 0.9700
C1 H1D 0.9700
C1 C2 1.510(4)
C6 H6 0.9800
C6 C7 1.534(4)
C15 H15 0.9800
C15 C16 1.531(4)
C2 H2A 0.9700
C2 H2B 0.9700
C8 C7 1.501(4)
C8 C9 1.383(5)
C8 C13 1.383(5)
C20 H20 0.9300
C20 C19 1.386(5)
C20 C21 1.374(5)
C4 H4A 0.9700
C4 H4B 0.9700
C7 H7A 0.9700
C7 H7B 0.9700
C16 H16A 0.9700
C16 H16B 0.9700
C18 H18 0.9300
C18 C19 1.382(4)
C19 H19 0.9300
C21 H21 0.9300
C21 C22 1.389(4)
C22 H22 0.9300
C9 H9 0.9300
C9 C10 1.383(5)
C13 H13 0.9300
C13 C12 1.377(7)
C11 H11 0.9300
C11 C10 1.359(8)
C11 C12 1.391(9)
C10 H10 0.9300
C12 H12 0.9300

loop_
_geom_torsion_atom_site_label_1
_geom_torsion_atom_site_label_2
_geom_torsion_atom_site_label_3
_geom_torsion_atom_site_label_4
_geom_torsion
O1 C5 C6 N1 -64.6(3)
O1 C5 C6 C7 55.8(3)
O2 C14 C15 N5 -59.5(3)
O2 C14 C15 C16 61.7(3)
N4 C14 C15 N5 119.9(3)
N4 C14 C15 C16 -118.9(2)
N2 C5 C6 N1 113.7(3)
N2 C5 C6 C7 -125.9(2)
N2 C1 C2 N3 171.2(2)
N3 C3 C4 N4 -60.9(3)
C14 N4 C4 C3 -86.2(3)
C14 C15 C16 C17 66.2(3)
C5 N2 C1 C2 154.5(2)
C5 C6 C7 C8 63.4(3)
C17 C18 C19 C20 0.5(5)
N1 C6 C7 C8 -174.2(2)
C3 N3 C2 C1 -170.9(2)
N5 C15 C16 C17 -170.7(2)
C1 N2 C5 O1 -4.4(4)
C1 N2 C5 C6 177.3(2)
C2 N3 C3 C4 175.4(2)
C8 C9 C10 C11 -0.8(6)
C8 C13 C12 C11 -1.7(6)
C20 C21 C22 C17 0.1(5)
C4 N4 C14 O2 -1.4(4)
C4 N4 C14 C15 179.3(2)
C7 C8 C9 C10 -178.9(3)
C7 C8 C13 C12 -179.9(3)
C16 C17 C18 C19 178.2(3)
C16 C17 C22 C21 -178.5(3)
C18 C17 C16 C15 91.4(3)
C18 C17 C22 C21 1.0(4)
C19 C20 C21 C22 -0.9(5)
C21 C20 C19 C18 0.6(5)
C22 C17 C16 C15 -89.1(3)
C22 C17 C18 C19 -1.3(4)
C9 C8 C7 C6 -90.5(3)
C9 C8 C13 C12 -0.1(5)
C13 C8 C7 C6 89.3(3)
C13 C8 C9 C10 1.4(5)
C10 C11 C12 C13 2.2(7)
C12 C11 C10 C9 -1.0(6)
